data_7217390
loop_
_publ_author_name
'Liu, Qing-Xiang'
'Zhao, Zhi-Xiang'
'Zhao, Xiao-Jun'
'Bi, Yue'
'Yu, Jie'
'Wang, Xiu-Guang'

_publ_section_title
;
 Preparation, crystal structures and conformations of six complexes based
 on 1,4-bis(benzimidazol-1-ylmethyl)-2,3,5,6-tetramethylbenzene
;
_journal_issue 30
_journal_name_full CrystEngComm
_journal_page_first 7023
_journal_paper_doi 10.1039/C4CE00215F
_journal_volume 16
_journal_year 2014
_chemical_formula_sum 'C14.5 H16.5 Co0.5 N3.5 O3.5'
_chemical_formula_weight 325.28
_chemical_name_systematic
;
?
;
_space_group_IT_number 15
_symmetry_cell_setting monoclinic
_symmetry_space_group_name_Hall '-C 2yc'
_symmetry_space_group_name_H-M 'C 1 2/c 1'
_atom_sites_solution_hydrogens geom
_atom_sites_solution_primary direct
_atom_sites_solution_secondary difmap
_audit_creation_method SHELXL-97
_cell_angle_alpha 90.00
_cell_angle_beta 104.236(5)
_cell_angle_gamma 90.00
_cell_formula_units_Z 8
_cell_length_a 16.620(3)
_cell_length_b 9.5294(16)
_cell_length_c 19.384(4)
_cell_measurement_reflns_used 3394
_cell_measurement_temperature 173(2)
_cell_measurement_theta_max 28.31
_cell_measurement_theta_min 2.48
_cell_volume 2975.7(10)
_computing_cell_refinement 'Bruker SAINT'
_computing_data_collection 'Bruker APEX2'
_computing_data_reduction 'Bruker SAINT'
_computing_molecular_graphics 'Bruker SHELXTL'
_computing_publication_material 'Bruker SHELXTL'
_computing_structure_refinement 'SHELXL-97 (Sheldrick, 1997)'
_computing_structure_solution 'SHELXS-97 (Sheldrick, 1990)'
_diffrn_ambient_temperature 173(2)
_diffrn_measured_fraction_theta_full 0.997
_diffrn_measured_fraction_theta_max 0.997
_diffrn_measurement_device_type 'Bruker APEX-II CCD'
_diffrn_measurement_method '\f and \w scans'
_diffrn_radiation_monochromator graphite
_diffrn_radiation_source 'fine-focus sealed tube'
_diffrn_radiation_type MoK\a
_diffrn_radiation_wavelength 0.71073
_diffrn_reflns_av_R_equivalents 0.0441
_diffrn_reflns_av_sigmaI/netI 0.0473
_diffrn_reflns_limit_h_max 19
_diffrn_reflns_limit_h_min -19
_diffrn_reflns_limit_k_max 11
_diffrn_reflns_limit_k_min -11
_diffrn_reflns_limit_l_max 17
_diffrn_reflns_limit_l_min -23
_diffrn_reflns_number 7248
_diffrn_reflns_theta_full 25.01
_diffrn_reflns_theta_max 25.01
_diffrn_reflns_theta_min 2.17
_diffrn_standards_number 0
_exptl_absorpt_coefficient_mu 0.636
_exptl_absorpt_correction_T_max 0.9107
_exptl_absorpt_correction_T_min 0.8996
_exptl_absorpt_correction_type multi-scan
_exptl_absorpt_process_details SADABS
_exptl_crystal_colour RED
_exptl_crystal_density_diffrn 1.452
_exptl_crystal_density_meas ?
_exptl_crystal_density_method 'not measured'
_exptl_crystal_description BLOCK
_exptl_crystal_F_000 1356
_exptl_crystal_size_max 0.17
_exptl_crystal_size_mid 0.16
_exptl_crystal_size_min 0.15
_refine_diff_density_max 0.808
_refine_diff_density_min -1.388
_refine_diff_density_rms 0.072
_refine_ls_extinction_method none
_refine_ls_goodness_of_fit_ref 1.027
_refine_ls_hydrogen_treatment constr
_refine_ls_matrix_type full
_refine_ls_number_parameters 226
_refine_ls_number_reflns 2626
_refine_ls_number_restraints 6
_refine_ls_restrained_S_all 1.028
_refine_ls_R_factor_all 0.0857
_refine_ls_R_factor_gt 0.0715
_refine_ls_shift/su_max 0.000
_refine_ls_shift/su_mean 0.000
_refine_ls_structure_factor_coef Fsqd
_refine_ls_weighting_details 'calc w=1/[\s^2^(Fo^2^)+(0.1728P)^2^+10.6319P] where P=(Fo^2^+2Fc^2^)/3'
_refine_ls_weighting_scheme calc
_refine_ls_wR_factor_gt 0.2381
_refine_ls_wR_factor_ref 0.2543
_reflns_number_gt 2172
_reflns_number_total 2626
_reflns_threshold_expression >2sigma(I)
_cod_duplicate_entry 7216374
_cod_data_source_file c4ce00215f2.cif
_cod_data_source_block n110629a
_cod_depositor_comments
;
The following automatic conversions were performed:

'_symmetry_cell_setting' value 'Monoclinic' changed to 'monoclinic'
according to
/usr/data/users/saulius/crontab/automatic-downloads/current/RSC/lib/dictionaries/cif_core.dic
dictionary named 'cif_core.dic' version 2.4.2 from
2011-04-26.

'_exptl_absorpt_correction_type' value 'MULTI-SCAN'
changed to 'multi-scan' according to
/usr/data/users/saulius/crontab/automatic-downloads/current/RSC/lib/dictionaries/cif_core.dic
dictionary named 'cif_core.dic' version 2.4.2 from 2011-04-26.

Automatic conversion script
Id: cif_fix_values 2281 2013-09-26 08:29:07Z andrius 

The following automatic conversions were performed:

'_exptl_crystal_density_meas' value 'NONE' was changed to '?' - the
value is perceived as not measured.

Automatic conversion script
Id: cif_fix_values 3008 2015-01-20 13:52:24Z robertas 
;
_cod_original_sg_symbol_H-M C2/c
_cod_original_formula_sum 'C14.50 H16.50 Co0.50 N3.50 O3.50'
_cod_database_code 7217390

loop_
_symmetry_equiv_pos_as_xyz
'x, y, z'
'-x, y, -z+1/2'
'x+1/2, y+1/2, z'
'-x+1/2, y+1/2, -z+1/2'
'-x, -y, -z'
'x, -y, z-1/2'
'-x+1/2, -y+1/2, -z'
'x+1/2, -y+1/2, z-1/2'

loop_
_atom_site_label
_atom_site_type_symbol
_atom_site_fract_x
_atom_site_fract_y
_atom_site_fract_z
_atom_site_U_iso_or_equiv
_atom_site_adp_type
_atom_site_occupancy
_atom_site_symmetry_multiplicity
_atom_site_calc_flag
_atom_site_refinement_flags
_atom_site_disorder_assembly
_atom_site_disorder_group
Co1 Co 0.0000 0.61433(9) 0.2500 0.0460(5) Uani 1 2 d S . .
N1 N 0.0857(3) 0.6248(4) 0.1865(2) 0.0415(12) Uani 1 1 d . . .
O2 O 0.0554(3) 0.4361(4) 0.31778(19) 0.0471(10) Uani 1 1 d . . .
C9 C 0.0619(3) 0.8996(4) 0.0150(2) 0.0272(10) Uani 1 1 d . . .
C2 C 0.1790(3) 0.5940(5) 0.1199(2) 0.0284(10) Uani 1 1 d . A .
O1 O 0.0998(3) 0.6426(4) 0.3496(2) 0.0638(14) Uani 1 1 d . . .
N2 N 0.1273(3) 0.7046(4) 0.0927(2) 0.0317(9) Uani 1 1 d . A .
C11 C -0.0173(3) 0.8602(4) -0.0218(2) 0.0290(10) Uani 1 1 d . . .
C1 C 0.1529(3) 0.5459(5) 0.1787(2) 0.0262(10) Uani 1 1 d . . .
C7 C 0.0743(4) 0.7162(5) 0.1346(3) 0.0478(16) Uani 1 1 d . . .
H7 H 0.0318 0.7853 0.1272 0.057 Uiso 1 1 calc R A .
C8 C 0.1305(3) 0.7897(5) 0.0304(3) 0.0360(12) Uani 1 1 d . . .
H8A H 0.1247 0.7279 -0.0116 0.043 Uiso 1 1 calc R A .
H8B H 0.1852 0.8370 0.0390 0.043 Uiso 1 1 calc R . .
C5 C 0.2580(3) 0.3712(7) 0.1954(3) 0.0535(17) Uani 1 1 d . . .
H5 H 0.2862 0.2933 0.2210 0.064 Uiso 1 1 calc R A .
O3 O 0.1465(3) 0.4652(7) 0.4184(3) 0.091(2) Uani 1 1 d . . .
C13 C -0.0384(4) 0.7092(5) -0.0424(3) 0.0463(14) Uani 1 1 d . . .
H13A H -0.0385 0.6954 -0.0926 0.070 Uiso 1 1 calc R . .
H13B H -0.0934 0.6869 -0.0355 0.070 Uiso 1 1 calc R . .
H13C H 0.0031 0.6473 -0.0127 0.070 Uiso 1 1 calc R . .
C6 C 0.1943(3) 0.4333(5) 0.2181(2) 0.0338(12) Uani 1 1 d . . .
H6 H 0.1789 0.4005 0.2594 0.041 Uiso 1 1 calc R . .
C10 C 0.0804(3) 1.0373(5) 0.0386(2) 0.0286(10) Uani 1 1 d . . .
N3 N 0.1022(3) 0.5142(6) 0.3638(2) 0.0559(14) Uani 1 1 d . . .
C4 C 0.2819(3) 0.4205(7) 0.1355(4) 0.0588(19) Uani 1 1 d . . .
H4 H 0.3259 0.3747 0.1211 0.071 Uiso 1 1 calc R . .
C3 C 0.2439(3) 0.5326(6) 0.0972(3) 0.0416(13) Uani 1 1 d . . .
H3A H 0.2609 0.5670 0.0570 0.050 Uiso 1 1 calc R A .
C12 C 0.1657(4) 1.0768(6) 0.0823(3) 0.0502(14) Uani 1 1 d . . .
H12A H 0.1916 0.9953 0.1098 0.075 Uiso 1 1 calc R . .
H12B H 0.1610 1.1533 0.1148 0.075 Uiso 1 1 calc R . .
H12C H 0.2000 1.1075 0.0505 0.075 Uiso 1 1 calc R . .
N4 N 0.0225(4) 1.0566(6) 0.2551(6) 0.032(2) Uani 0.50 1 d PD A -1
C15 C 0.0896(7) 1.1566(11) 0.2517(10) 0.051(4) Uani 0.50 1 d PD A -1
H15A H 0.1351 1.1062 0.2387 0.076 Uiso 0.50 1 calc PR A -1
H15B H 0.1100 1.2013 0.2982 0.076 Uiso 0.50 1 calc PR A -1
H15C H 0.0679 1.2286 0.2158 0.076 Uiso 0.50 1 calc PR A -1
O4 O -0.0262(3) 0.8320(6) 0.2402(4) 0.0263(15) Uani 0.50 1 d PD A -1
C14 C 0.0289(4) 0.9187(6) 0.2415(5) 0.031(2) Uani 0.50 1 d PD A -1
H14 H 0.0794 0.8866 0.2323 0.037 Uiso 0.50 1 calc PR A -1
C16 C -0.0535(7) 1.1179(12) 0.2690(10) 0.057(5) Uani 0.50 1 d PD A -1
H16A H -0.0883 1.0428 0.2807 0.086 Uiso 0.50 1 calc PR A -1
H16B H -0.0843 1.1680 0.2266 0.086 Uiso 0.50 1 calc PR A -1
H16C H -0.0384 1.1835 0.3091 0.086 Uiso 0.50 1 calc PR A -1

loop_
_atom_site_aniso_label
_atom_site_aniso_U_11
_atom_site_aniso_U_22
_atom_site_aniso_U_33
_atom_site_aniso_U_23
_atom_site_aniso_U_13
_atom_site_aniso_U_12
Co1 0.1048(10) 0.0110(5) 0.0408(7) 0.000 0.0533(7) 0.000
N1 0.091(3) 0.0119(18) 0.035(2) 0.0053(16) 0.041(2) 0.0074(18)
O2 0.080(3) 0.034(2) 0.0280(19) -0.0015(16) 0.0148(18) -0.0140(19)
C9 0.042(2) 0.021(2) 0.026(2) 0.0053(18) 0.023(2) 0.0068(18)
C2 0.039(2) 0.023(2) 0.023(2) 0.0051(18) 0.008(2) -0.0020(18)
O1 0.102(3) 0.046(2) 0.061(3) -0.017(2) 0.054(3) -0.042(2)
N2 0.055(2) 0.0191(18) 0.028(2) 0.0072(16) 0.0248(19) 0.0076(17)
C11 0.051(3) 0.0147(19) 0.027(3) 0.0038(17) 0.020(2) 0.0038(18)
C1 0.042(2) 0.022(2) 0.012(2) -0.0025(16) 0.0011(18) -0.0112(17)
C7 0.089(4) 0.019(2) 0.053(3) 0.011(2) 0.053(3) 0.021(2)
C8 0.054(3) 0.028(2) 0.035(3) 0.016(2) 0.028(2) 0.016(2)
C5 0.033(3) 0.066(4) 0.057(4) 0.042(3) 0.003(3) 0.005(2)
O3 0.083(3) 0.139(5) 0.046(3) 0.031(3) 0.007(3) -0.059(3)
C13 0.075(4) 0.019(2) 0.045(3) -0.004(2) 0.016(3) -0.002(2)
C6 0.040(3) 0.038(3) 0.014(2) 0.0117(19) -0.0104(19) -0.017(2)
C10 0.035(2) 0.027(2) 0.026(2) 0.0045(19) 0.0123(19) 0.0019(18)
N3 0.078(3) 0.069(4) 0.028(3) 0.000(2) 0.027(3) -0.036(3)
C4 0.033(3) 0.077(4) 0.068(4) 0.045(4) 0.016(3) 0.019(3)
C3 0.033(2) 0.052(3) 0.042(3) 0.024(3) 0.014(2) 0.011(2)
C12 0.055(3) 0.038(3) 0.060(4) 0.003(3) 0.017(3) -0.003(2)
N4 0.027(6) 0.018(3) 0.046(6) -0.008(4) 0.001(7) 0.005(3)
C15 0.039(7) 0.032(8) 0.084(10) -0.004(7) 0.022(7) -0.009(5)
O4 0.033(4) 0.013(3) 0.037(4) 0.000(3) 0.018(4) 0.006(2)
C14 0.034(5) 0.028(5) 0.034(6) 0.001(4) 0.015(4) 0.004(4)
C16 0.064(11) 0.017(6) 0.112(15) -0.009(7) 0.061(11) 0.003(6)

loop_
_atom_type_symbol
_atom_type_description
_atom_type_scat_dispersion_real
_atom_type_scat_dispersion_imag
_atom_type_scat_source
C C 0.0033 0.0016 'International Tables Vol C Tables 4.2.6.8 and 6.1.1.4'
H H 0.0000 0.0000 'International Tables Vol C Tables 4.2.6.8 and 6.1.1.4'
N N 0.0061 0.0033 'International Tables Vol C Tables 4.2.6.8 and 6.1.1.4'
O O 0.0106 0.0060 'International Tables Vol C Tables 4.2.6.8 and 6.1.1.4'
Co Co 0.3494 0.9721 'International Tables Vol C Tables 4.2.6.8 and 6.1.1.4'

loop_
_geom_angle_atom_site_label_1
_geom_angle_atom_site_label_2
_geom_angle_atom_site_label_3
_geom_angle
_geom_angle_site_symmetry_1
_geom_angle_site_symmetry_3
N1 Co1 N1 174.5(2) 2 .
N1 Co1 O4 81.48(18) 2 .
N1 Co1 O4 93.14(18) . .
N1 Co1 O4 93.14(18) 2 2
N1 Co1 O4 81.48(18) . 2
O4 Co1 O4 23.4(3) . 2
N1 Co1 O2 98.18(15) 2 2
N1 Co1 O2 86.05(16) . 2
O4 Co1 O2 130.9(2) . 2
O4 Co1 O2 148.6(2) 2 2
N1 Co1 O2 86.05(16) 2 .
N1 Co1 O2 98.18(15) . .
O4 Co1 O2 148.6(2) . .
O4 Co1 O2 130.9(2) 2 .
O2 Co1 O2 79.27(19) 2 .
N1 Co1 O1 92.00(17) 2 2
N1 Co1 O1 87.34(17) . 2
O4 Co1 O1 73.2(2) . 2
O4 Co1 O1 93.0(2) 2 2
O2 Co1 O1 57.64(15) 2 2
O2 Co1 O1 136.16(16) . 2
N1 Co1 O1 87.34(17) 2 .
N1 Co1 O1 92.00(17) . .
O4 Co1 O1 93.0(2) . .
O4 Co1 O1 73.2(2) 2 .
O2 Co1 O1 136.16(16) 2 .
O2 Co1 O1 57.64(15) . .
O1 Co1 O1 166.1(2) 2 .
C7 N1 C1 104.2(4) . .
C7 N1 Co1 119.4(4) . .
C1 N1 Co1 135.9(3) . .
N3 O2 Co1 93.5(3) . .
C11 C9 C10 121.8(4) . .
C11 C9 C8 119.0(4) . .
C10 C9 C8 119.2(4) . .
N2 C2 C3 131.2(4) . .
N2 C2 C1 105.9(4) . .
C3 C2 C1 122.8(4) . .
N3 O1 Co1 92.8(3) . .
C7 N2 C2 105.7(4) . .
C7 N2 C8 128.0(4) . .
C2 N2 C8 126.3(4) . .
C9 C11 C10 119.3(4) . 5_575
C9 C11 C13 121.6(4) . .
C10 C11 C13 119.1(4) 5_575 .
N1 C1 C2 109.4(4) . .
N1 C1 C6 131.3(4) . .
C2 C1 C6 119.3(4) . .
N1 C7 N2 114.8(5) . .
N1 C7 H7 122.6 . .
N2 C7 H7 122.6 . .
N2 C8 C9 111.4(4) . .
N2 C8 H8A 109.4 . .
C9 C8 H8A 109.4 . .
N2 C8 H8B 109.4 . .
C9 C8 H8B 109.4 . .
H8A C8 H8B 108.0 . .
C6 C5 C4 121.3(5) . .
C6 C5 H5 119.4 . .
C4 C5 H5 119.4 . .
C11 C13 H13A 109.5 . .
C11 C13 H13B 109.5 . .
H13A C13 H13B 109.5 . .
C11 C13 H13C 109.5 . .
H13A C13 H13C 109.5 . .
H13B C13 H13C 109.5 . .
C5 C6 C1 118.0(4) . .
C5 C6 H6 121.0 . .
C1 C6 H6 121.0 . .
C9 C10 C11 118.9(4) . 5_575
C9 C10 C12 121.2(4) . .
C11 C10 C12 119.9(4) 5_575 .
O3 N3 O1 122.9(5) . .
O3 N3 O2 121.2(6) . .
O1 N3 O2 115.9(5) . .
C3 C4 C5 121.8(5) . .
C3 C4 H4 119.1 . .
C5 C4 H4 119.1 . .
C4 C3 C2 116.7(5) . .
C4 C3 H3A 121.7 . .
C2 C3 H3A 121.7 . .
C10 C12 H12A 109.5 . .
C10 C12 H12B 109.5 . .
H12A C12 H12B 109.5 . .
C10 C12 H12C 109.5 . .
H12A C12 H12C 109.5 . .
H12B C12 H12C 109.5 . .
C14 N4 C16 122.2(6) . .
C14 N4 C15 121.4(6) . .
C16 N4 C15 116.2(6) . .
C14 O4 Co1 121.4(4) . .
O4 C14 N4 124.3(7) . .
O4 C14 H14 117.8 . .
N4 C14 H14 117.8 . .

loop_
_geom_bond_atom_site_label_1
_geom_bond_atom_site_label_2
_geom_bond_distance
_geom_bond_site_symmetry_2
Co1 N1 2.101(4) 2
Co1 N1 2.101(4) .
Co1 O4 2.118(6) .
Co1 O4 2.118(6) 2
Co1 O2 2.205(4) 2
Co1 O2 2.205(4) .
Co1 O1 2.231(5) 2
Co1 O1 2.231(5) .
N1 C7 1.308(6) .
N1 C1 1.386(6) .
O2 N3 1.270(6) .
C9 C11 1.387(7) .
C9 C10 1.398(6) .
C9 C8 1.523(6) .
C2 N2 1.380(6) .
C2 C3 1.390(7) .
C2 C1 1.393(6) .
O1 N3 1.252(7) .
N2 C7 1.342(6) .
N2 C8 1.466(6) .
C11 C10 1.412(6) 5_575
C11 C13 1.512(7) .
C1 C6 1.396(7) .
C7 H7 0.9500 .
C8 H8A 0.9900 .
C8 H8B 0.9900 .
C5 C6 1.376(8) .
C5 C4 1.398(8) .
C5 H5 0.9500 .
O3 N3 1.224(7) .
C13 H13A 0.9800 .
C13 H13B 0.9800 .
C13 H13C 0.9800 .
C6 H6 0.9500 .
C10 C11 1.412(6) 5_575
C10 C12 1.509(7) .
C4 C3 1.365(8) .
C4 H4 0.9500 .
C3 H3A 0.9500 .
C12 H12A 0.9800 .
C12 H12B 0.9800 .
C12 H12C 0.9800 .
N4 C14 1.3497(11) .
N4 C16 1.475(8) .
N4 C15 1.480(8) .
C15 H15A 0.9800 .
C15 H15B 0.9800 .
C15 H15C 0.9800 .
O4 C14 1.2299(11) .
C14 H14 0.9500 .
C16 H16A 0.9800 .
C16 H16B 0.9800 .
C16 H16C 0.9800 .

loop_
_geom_torsion_atom_site_label_1
_geom_torsion_atom_site_label_2
_geom_torsion_atom_site_label_3
_geom_torsion_atom_site_label_4
_geom_torsion
_geom_torsion_site_symmetry_1
_geom_torsion_site_symmetry_4
N1 Co1 N1 C7 -42.5(4) 2 .
O4 Co1 N1 C7 -32.3(5) . .
O4 Co1 N1 C7 -52.7(5) 2 .
O2 Co1 N1 C7 98.5(5) 2 .
O2 Co1 N1 C7 177.0(4) . .
O1 Co1 N1 C7 40.7(5) 2 .
O1 Co1 N1 C7 -125.4(5) . .
N1 Co1 N1 C1 146.2(5) 2 .
O4 Co1 N1 C1 156.3(5) . .
O4 Co1 N1 C1 135.9(5) 2 .
O2 Co1 N1 C1 -72.9(5) 2 .
O2 Co1 N1 C1 5.6(5) . .
O1 Co1 N1 C1 -130.7(5) 2 .
O1 Co1 N1 C1 63.2(5) . .
N1 Co1 O2 N3 -87.2(3) 2 .
N1 Co1 O2 N3 89.3(3) . .
O4 Co1 O2 N3 -20.7(5) . .
O4 Co1 O2 N3 3.5(4) 2 .
O2 Co1 O2 N3 173.7(4) 2 .
O1 Co1 O2 N3 -176.0(3) 2 .
O1 Co1 O2 N3 2.1(3) . .
N1 Co1 O1 N3 84.9(3) 2 .
N1 Co1 O1 N3 -100.6(3) . .
O4 Co1 O1 N3 166.2(3) . .
O4 Co1 O1 N3 178.9(4) 2 .
O2 Co1 O1 N3 -14.2(4) 2 .
O2 Co1 O1 N3 -2.2(3) . .
O1 Co1 O1 N3 172.4(3) 2 .
C3 C2 N2 C7 178.2(6) . .
C1 C2 N2 C7 -0.5(5) . .
C3 C2 N2 C8 -1.4(9) . .
C1 C2 N2 C8 179.9(4) . .
C10 C9 C11 C10 2.7(7) . 5_575
C8 C9 C11 C10 -177.6(4) . 5_575
C10 C9 C11 C13 -175.4(4) . .
C8 C9 C11 C13 4.3(6) . .
C7 N1 C1 C2 -0.8(6) . .
Co1 N1 C1 C2 171.4(4) . .
C7 N1 C1 C6 179.8(5) . .
Co1 N1 C1 C6 -7.9(8) . .
N2 C2 C1 N1 0.9(5) . .
C3 C2 C1 N1 -178.0(5) . .
N2 C2 C1 C6 -179.7(4) . .
C3 C2 C1 C6 1.5(7) . .
C1 N1 C7 N2 0.5(7) . .
Co1 N1 C7 N2 -173.3(4) . .
C2 N2 C7 N1 0.0(7) . .
C8 N2 C7 N1 179.6(5) . .
C7 N2 C8 C9 -1.3(8) . .
C2 N2 C8 C9 178.3(4) . .
C11 C9 C8 N2 -81.2(6) . .
C10 C9 C8 N2 98.5(5) . .
C4 C5 C6 C1 1.2(9) . .
N1 C1 C6 C5 177.2(5) . .
C2 C1 C6 C5 -2.1(7) . .
C11 C9 C10 C11 -2.7(7) . 5_575
C8 C9 C10 C11 177.6(4) . 5_575
C11 C9 C10 C12 176.5(5) . .
C8 C9 C10 C12 -3.2(6) . .
Co1 O1 N3 O3 -176.4(5) . .
Co1 O1 N3 O2 3.5(5) . .
Co1 O2 N3 O3 176.3(5) . .
Co1 O2 N3 O1 -3.6(5) . .
C6 C5 C4 C3 0.5(11) . .
C5 C4 C3 C2 -1.1(10) . .
N2 C2 C3 C4 -178.4(6) . .
C1 C2 C3 C4 0.2(8) . .
N1 Co1 O4 C14 139.5(8) 2 .
N1 Co1 O4 C14 -39.5(8) . .
O4 Co1 O4 C14 20.5(7) 2 .
O2 Co1 O4 C14 -127.0(7) 2 .
O2 Co1 O4 C14 71.8(9) . .
O1 Co1 O4 C14 -125.8(8) 2 .
O1 Co1 O4 C14 52.7(8) . .
Co1 O4 C14 N4 -161.0(9) . .
C16 N4 C14 O4 -0.9(19) . .
C15 N4 C14 O4 -176.4(11) . .
